data_4068231
loop_
_publ_author_name
'Sivaram, Haresh'
'Jothibasu, Ramasamy'
'Huynh, Han Vinh'

_publ_section_title
;
 Gold Complexes of an Alicyclic Indazole-Derived N-Heterocyclic Carbene:
 Syntheses, Characterizations, and Ligand Disproportionation
;
_journal_issue 3
_journal_name_full Organometallics
_journal_page_first 1195
_journal_paper_doi 10.1021/om201268m
_journal_volume 31
_journal_year 2012
_chemical_formula_sum 'C68 H76 Au6 Cl4 I6 N12'
_chemical_formula_weight 3146.41
_chemical_name_systematic
; 
 ? 
;
_space_group_IT_number 11
_symmetry_cell_setting monoclinic
_symmetry_space_group_name_Hall '-P 2yb'
_symmetry_space_group_name_H-M 'P 1 21/m 1'
_atom_sites_solution_hydrogens geom
_atom_sites_solution_primary direct
_atom_sites_solution_secondary difmap
_audit_creation_method SHELXL-97
_cell_angle_alpha 90.00
_cell_angle_beta 97.8360(10)
_cell_angle_gamma 90.00
_cell_formula_units_Z 2
_cell_length_a 13.7916(6)
_cell_length_b 21.0283(9)
_cell_length_c 13.8291(6)
_cell_measurement_reflns_used 5165
_cell_measurement_temperature 223(2)
_cell_measurement_theta_max 27.23
_cell_measurement_theta_min 2.18
_cell_volume 3973.2(3)
_computing_cell_refinement 'Bruker SMART'
_computing_data_collection 'Bruker SMART'
_computing_data_reduction 'Bruker SAINT'
_computing_molecular_graphics 'Bruker SHELXTL'
_computing_publication_material 'Bruker SHELXTL'
_computing_structure_refinement 'SHELXL-97 (Sheldrick, 1997)'
_computing_structure_solution 'SHELXS-97 (Sheldrick, 1990)'
_diffrn_ambient_temperature 223(2)
_diffrn_measured_fraction_theta_full 0.999
_diffrn_measured_fraction_theta_max 0.999
_diffrn_measurement_device_type 'CCD area detector'
_diffrn_measurement_method 'phi and omega scans'
_diffrn_radiation_monochromator graphite
_diffrn_radiation_source 'fine-focus sealed tube'
_diffrn_radiation_type MoK\a
_diffrn_radiation_wavelength 0.71073
_diffrn_reflns_av_R_equivalents 0.0497
_diffrn_reflns_av_sigmaI/netI 0.0557
_diffrn_reflns_limit_h_max 14
_diffrn_reflns_limit_h_min -16
_diffrn_reflns_limit_k_max 24
_diffrn_reflns_limit_k_min -25
_diffrn_reflns_limit_l_max 16
_diffrn_reflns_limit_l_min -10
_diffrn_reflns_number 23408
_diffrn_reflns_theta_full 25.00
_diffrn_reflns_theta_max 25.00
_diffrn_reflns_theta_min 1.49
_exptl_absorpt_coefficient_mu 13.549
_exptl_absorpt_correction_T_max 0.2373
_exptl_absorpt_correction_T_min 0.0932
_exptl_absorpt_correction_type multi-scan
_exptl_crystal_colour Gold
_exptl_crystal_density_diffrn 2.630
_exptl_crystal_density_meas ?
_exptl_crystal_density_method 'not measured'
_exptl_crystal_description Block
_exptl_crystal_F_000 2856
_exptl_crystal_size_max 0.30
_exptl_crystal_size_mid 0.22
_exptl_crystal_size_min 0.10
_refine_diff_density_max 1.143
_refine_diff_density_min -0.952
_refine_diff_density_rms 0.175
_refine_ls_extinction_method none
_refine_ls_goodness_of_fit_ref 1.092
_refine_ls_hydrogen_treatment mixed
_refine_ls_matrix_type full
_refine_ls_number_parameters 475
_refine_ls_number_reflns 7207
_refine_ls_number_restraints 36
_refine_ls_restrained_S_all 1.091
_refine_ls_R_factor_all 0.0513
_refine_ls_R_factor_gt 0.0400
_refine_ls_shift/su_max 0.001
_refine_ls_shift/su_mean 0.000
_refine_ls_structure_factor_coef Fsqd
_refine_ls_weighting_details 'calc w=1/[\s^2^(Fo^2^)+(0.0216P)^2^+8.3157P] where P=(Fo^2^+2Fc^2^)/3'
_refine_ls_weighting_scheme calc
_refine_ls_wR_factor_gt 0.0851
_refine_ls_wR_factor_ref 0.0889
_reflns_number_gt 5995
_reflns_number_total 7207
_reflns_threshold_expression >2sigma(I)
_cod_data_source_file om201268m_si_001.cif
_cod_data_source_block '[Au3I2(Indy)4][Au3I4(Indy)2](3')'
_cod_depositor_comments
;
The following automatic conversions were performed:

'_symmetry_cell_setting' value 'Monoclinic' changed to 'monoclinic'
according to /home/saulius/struct/CIF-dictionaries/cif_core.dic
dictionary named 'cif_core.dic' version 2.4.1 from
2010-06-29.

'_exptl_absorpt_correction_type' value 'Multi-scan'
changed to 'multi-scan' according to
/home/saulius/struct/CIF-dictionaries/cif_core.dic dictionary named
'cif_core.dic' version 2.4.1 from 2010-06-29.

Automatic conversion script
Id: cif_fix_values 1715 2011-07-08 13:25:40Z adriana 

The following automatic conversions were performed:

'_exptl_crystal_density_meas' value 'Not Measured' was changed to '?'
- the value is perceived as not measured.

Automatic conversion script
Id: cif_fix_values 3008 2015-01-20 13:52:24Z robertas 
;
_cod_original_sg_symbol_H-M P2(1)/m
_cod_database_code 4068231

loop_
_symmetry_equiv_pos_as_xyz
'x, y, z'
'-x, y+1/2, -z'
'-x, -y, -z'
'x, -y-1/2, z'

loop_
_atom_site_label
_atom_site_type_symbol
_atom_site_fract_x
_atom_site_fract_y
_atom_site_fract_z
_atom_site_U_iso_or_equiv
_atom_site_adp_type
_atom_site_occupancy
_atom_site_symmetry_multiplicity
_atom_site_calc_flag
_atom_site_refinement_flags
_atom_site_disorder_assembly
_atom_site_disorder_group
Au1 Au 0.63265(2) 0.597731(16) 0.11117(2) 0.03383(10) Uani 1 1 d . . .
Au2 Au 0.62699(3) 0.7500 0.11153(3) 0.03862(14) Uani 1 2 d S . .
Au3 Au 0.78223(3) 0.2500 0.47815(3) 0.02735(12) Uani 1 2 d S . .
Au4 Au 0.76909(3) 0.390773(17) 0.48690(3) 0.04113(11) Uani 1 1 d . . .
I1 I 0.75112(6) 0.7500 -0.01066(6) 0.0496(2) Uani 1 2 d S . .
I2 I 0.50223(6) 0.7500 0.23216(6) 0.0408(2) Uani 1 2 d S . .
I3 I 0.88840(5) 0.40001(3) 0.36042(4) 0.04752(17) Uani 1 1 d . . .
I4 I 0.65070(5) 0.40485(3) 0.61276(5) 0.05512(19) Uani 1 1 d . . .
C1 C 0.5242(6) 0.5917(4) -0.0038(6) 0.0302(19) Uani 1 1 d . . .
C2 C 0.5276(6) 0.5858(4) -0.1041(6) 0.0323(19) Uani 1 1 d . . .
C3 C 0.6075(7) 0.5865(4) -0.1578(7) 0.044(2) Uani 1 1 d . . .
H3 H 0.6718 0.5939 -0.1277 0.053 Uiso 1 1 calc R . .
C4 C 0.5863(8) 0.5759(5) -0.2571(7) 0.053(3) Uani 1 1 d . . .
H4 H 0.6380 0.5727 -0.2947 0.064 Uiso 1 1 calc R . .
C5 C 0.4886(8) 0.5698(5) -0.3036(7) 0.061(3) Uani 1 1 d . . .
H5 H 0.4768 0.5652 -0.3718 0.073 Uiso 1 1 calc R . .
C6 C 0.4130(8) 0.5704(5) -0.2529(7) 0.055(3) Uani 1 1 d . . .
H6 H 0.3486 0.5655 -0.2844 0.066 Uiso 1 1 calc R . .
C7 C 0.4323(7) 0.5783(4) -0.1512(6) 0.038(2) Uani 1 1 d . . .
C8 C 0.2648(12) 0.5779(14) -0.0976(13) 0.044(10) Uiso 0.50 1 d PD A 1
H8A H 0.2402 0.5507 -0.1531 0.053 Uiso 0.50 1 calc PR A 1
H8B H 0.2387 0.6209 -0.1101 0.053 Uiso 0.50 1 calc PR A 1
C9 C 0.2343(14) 0.5512(9) -0.0025(10) 0.041(5) Uiso 0.50 1 d PD A 1
H9A H 0.2585 0.5076 0.0082 0.049 Uiso 0.50 1 calc PR A 1
H9B H 0.1628 0.5506 -0.0069 0.049 Uiso 0.50 1 calc PR A 1
C10 C 0.2782(11) 0.5943(10) 0.0827(13) 0.042(5) Uiso 0.50 1 d PD A 1
H10A H 0.2657 0.6392 0.0663 0.050 Uiso 0.50 1 calc PR A 1
H10B H 0.2492 0.5844 0.1418 0.050 Uiso 0.50 1 calc PR A 1
C11 C 0.3870(11) 0.5813(15) 0.0988(13) 0.043(10) Uiso 0.50 1 d PD A 1
H11A H 0.4193 0.6113 0.1469 0.051 Uiso 0.50 1 calc PR A 1
H11B H 0.3987 0.5382 0.1248 0.051 Uiso 0.50 1 calc PR A 1
C8X C 0.2653(10) 0.5646(13) -0.0952(13) 0.026(7) Uiso 0.50 1 d PD A 2
H8X1 H 0.2561 0.5186 -0.1042 0.031 Uiso 0.50 1 calc PR A 2
H8X2 H 0.2335 0.5856 -0.1543 0.031 Uiso 0.50 1 calc PR A 2
C9X C 0.2155(14) 0.5856(11) -0.0093(12) 0.053(5) Uiso 0.50 1 d PD A 2
H9X1 H 0.2096 0.6321 -0.0084 0.064 Uiso 0.50 1 calc PR A 2
H9X2 H 0.1499 0.5671 -0.0136 0.064 Uiso 0.50 1 calc PR A 2
C10X C 0.2785(12) 0.5628(11) 0.0811(14) 0.057(6) Uiso 0.50 1 d PD A 2
H10C H 0.2858 0.5165 0.0774 0.068 Uiso 0.50 1 calc PR A 2
H10D H 0.2460 0.5724 0.1381 0.068 Uiso 0.50 1 calc PR A 2
C11X C 0.3801(14) 0.5934(14) 0.0946(13) 0.031(8) Uiso 0.50 1 d PD A 2
H11C H 0.3738 0.6386 0.1102 0.038 Uiso 0.50 1 calc PR A 2
H11D H 0.4207 0.5732 0.1497 0.038 Uiso 0.50 1 calc PR A 2
C12 C 0.7463(6) 0.5928(4) 0.2204(6) 0.035(2) Uani 1 1 d . . .
C13 C 0.8483(6) 0.5881(4) 0.2163(6) 0.034(2) Uani 1 1 d . . .
C14 C 0.9039(7) 0.5840(5) 0.1387(7) 0.048(2) Uani 1 1 d . . .
H14 H 0.8741 0.5859 0.0734 0.058 Uiso 1 1 calc R . .
C15 C 1.0022(8) 0.5774(5) 0.1613(8) 0.059(3) Uani 1 1 d . . .
H15 H 1.0407 0.5743 0.1103 0.071 Uiso 1 1 calc R . .
C16 C 1.0485(7) 0.5749(5) 0.2582(8) 0.052(3) Uani 1 1 d . . .
H16 H 1.1168 0.5699 0.2698 0.062 Uiso 1 1 calc R . .
C17 C 0.9987(6) 0.5794(4) 0.3349(7) 0.044(2) Uani 1 1 d . . .
H17 H 1.0302 0.5782 0.3996 0.053 Uiso 1 1 calc R . .
C18 C 0.8959(6) 0.5860(4) 0.3124(7) 0.037(2) Uani 1 1 d . . .
C19 C 0.8386(7) 0.5724(4) 0.4783(6) 0.042(2) Uani 1 1 d . . .
H19A H 0.8934 0.5962 0.5138 0.051 Uiso 1 1 calc R . .
H19B H 0.8538 0.5270 0.4849 0.051 Uiso 1 1 calc R . .
C20 C 0.7477(7) 0.5862(5) 0.5218(6) 0.051(3) Uani 1 1 d . . .
H20A H 0.7440 0.6319 0.5341 0.061 Uiso 1 1 calc R . .
H20B H 0.7510 0.5642 0.5847 0.061 Uiso 1 1 calc R . .
C21 C 0.6573(7) 0.5657(4) 0.4574(6) 0.045(2) Uani 1 1 d . . .
H21A H 0.6595 0.5196 0.4471 0.054 Uiso 1 1 calc R . .
H21B H 0.5999 0.5751 0.4896 0.054 Uiso 1 1 calc R . .
C22 C 0.6473(7) 0.5986(4) 0.3613(7) 0.045(2) Uani 1 1 d . . .
H22A H 0.5918 0.5806 0.3182 0.055 Uiso 1 1 calc R . .
H22B H 0.6343 0.6438 0.3704 0.055 Uiso 1 1 calc R . .
C23 C 0.6728(8) 0.2500 0.3645(8) 0.030(3) Uani 1 2 d S . .
C24 C 0.6762(8) 0.2500 0.2621(8) 0.026(2) Uani 1 2 d S . .
C25 C 0.7542(8) 0.2500 0.2075(8) 0.034(3) Uani 1 2 d S . .
H25 H 0.8193 0.2500 0.2384 0.041 Uiso 1 2 calc SR . .
C26 C 0.7338(10) 0.2500 0.1085(8) 0.042(3) Uani 1 2 d S . .
H26 H 0.7855 0.2500 0.0706 0.050 Uiso 1 2 calc SR . .
C27 C 0.6348(10) 0.2500 0.0610(9) 0.045(3) Uani 1 2 d S . .
H27 H 0.6232 0.2500 -0.0076 0.054 Uiso 1 2 calc SR . .
C28 C 0.5581(9) 0.2500 0.1112(9) 0.041(3) Uani 1 2 d S . .
H28 H 0.4934 0.2500 0.0793 0.049 Uiso 1 2 calc SR . .
C29 C 0.5787(9) 0.2500 0.2130(9) 0.039(3) Uani 1 2 d S . .
C30 C 0.4142(8) 0.2409(11) 0.2707(8) 0.029(4) Uiso 0.50 1 d PD . -1
H30A H 0.3992 0.1957 0.2589 0.035 Uiso 0.50 1 calc PR . -1
H30B H 0.3841 0.2649 0.2136 0.035 Uiso 0.50 1 calc PR . -1
C31 C 0.3713(10) 0.2626(10) 0.3597(9) 0.045(5) Uiso 0.50 1 d PD . -1
H31A H 0.3029 0.2489 0.3556 0.053 Uiso 1 2 calc SR . -1
H31B H 0.3734 0.3091 0.3644 0.053 Uiso 0.50 1 calc PR . -1
C32 C 0.4322(10) 0.2329(7) 0.4493(11) 0.039(5) Uiso 0.50 1 d PD . -1
H32A H 0.4010 0.2414 0.5075 0.047 Uiso 0.50 1 calc PR . -1
H32B H 0.4357 0.1868 0.4407 0.047 Uiso 0.50 1 calc PR . -1
C33 C 0.5340(8) 0.2605(10) 0.4625(9) 0.035(4) Uiso 0.50 1 d PD . -1
H33A H 0.5311 0.3062 0.4759 0.042 Uiso 0.50 1 calc PR . -1
H33B H 0.5738 0.2401 0.5179 0.042 Uiso 0.50 1 calc PR . -1
C34 C 0.8964(8) 0.2500 0.5880(8) 0.028(3) Uani 1 2 d S . .
C35 C 0.9989(8) 0.2500 0.5837(8) 0.030(3) Uani 1 2 d S . .
C36 C 1.0539(9) 0.2500 0.5042(9) 0.037(3) Uani 1 2 d S . .
H36 H 1.0233 0.2500 0.4391 0.045 Uiso 1 2 calc SR . .
C37 C 1.1537(9) 0.2500 0.5265(10) 0.042(3) Uani 1 2 d S . .
H37 H 1.1925 0.2500 0.4756 0.050 Uiso 1 2 calc SR . .
C38 C 1.2002(9) 0.2500 0.6254(10) 0.041(3) Uani 1 2 d S . .
H38 H 1.2690 0.2500 0.6376 0.049 Uiso 1 2 calc SR . .
C39 C 1.1497(8) 0.2500 0.7010(9) 0.040(3) Uani 1 2 d S . .
H39 H 1.1813 0.2500 0.7657 0.048 Uiso 1 2 calc SR . .
C40 C 1.0473(9) 0.2500 0.6799(9) 0.036(3) Uani 1 2 d S . .
C41 C 0.9890(8) 0.2399(9) 0.8472(7) 0.026(4) Uiso 0.50 1 d PD . -1
H41A H 1.0467 0.2629 0.8785 0.031 Uiso 0.50 1 calc PR . -1
H41B H 0.9987 0.1945 0.8616 0.031 Uiso 0.50 1 calc PR . -1
C42 C 0.8981(8) 0.2633(7) 0.8881(9) 0.031(4) Uiso 0.50 1 d PD . -1
H42A H 0.8926 0.3096 0.8823 0.037 Uiso 0.50 1 calc PR . -1
H42B H 0.9016 0.2517 0.9572 0.037 Uiso 1 2 calc SR . -1
C43 C 0.8101(11) 0.2311(7) 0.8283(10) 0.040(5) Uiso 0.50 1 d PD . -1
H43A H 0.8215 0.1852 0.8244 0.048 Uiso 0.50 1 calc PR . -1
H43B H 0.7511 0.2379 0.8592 0.048 Uiso 0.50 1 calc PR . -1
C44 C 0.7972(9) 0.2600(11) 0.7274(8) 0.035(4) Uiso 0.50 1 d PD . -1
H44A H 0.7415 0.2400 0.6870 0.042 Uiso 0.50 1 calc PR . -1
H44B H 0.7838 0.3056 0.7315 0.042 Uiso 0.50 1 calc PR . -1
N1 N 0.4294(5) 0.5875(3) 0.0061(5) 0.0366(17) Uani 1 1 d D . .
N2 N 0.3723(5) 0.5790(4) -0.0833(5) 0.045(2) Uani 1 1 d D A .
N3 N 0.7380(5) 0.5914(3) 0.3152(5) 0.0341(17) Uani 1 1 d . . .
N4 N 0.8271(5) 0.5903(3) 0.3743(5) 0.0370(18) Uani 1 1 d . . .
N5 N 0.5781(7) 0.2500 0.3733(6) 0.034(2) Uani 1 2 d SDU . .
N6 N 0.5205(6) 0.2500 0.2826(7) 0.046(3) Uani 1 2 d SDU . .
N7 N 0.8877(6) 0.2500 0.6822(6) 0.032(2) Uani 1 2 d SD . .
N8 N 0.9783(7) 0.2500 0.7397(6) 0.042(3) Uani 1 2 d SD . .
C1S C 0.907(2) 0.6558(12) 0.804(2) 0.126(9) Uiso 0.50 1 d PD B 1
H1S1 H 0.8537 0.6844 0.8155 0.151 Uiso 0.50 1 calc PR B 1
H1S2 H 0.9256 0.6649 0.7397 0.151 Uiso 0.50 1 calc PR B 1
Cl1 Cl 0.8712(12) 0.5778(8) 0.8110(13) 0.180(6) Uani 0.50 1 d PD B 1
Cl2 Cl 1.0066(7) 0.6663(6) 0.8938(7) 0.148(4) Uani 0.50 1 d PD B 1
C2S C 0.949(3) 0.6607(12) 0.841(2) 0.126(9) Uiso 0.50 1 d PD C 2
H2S1 H 1.0141 0.6688 0.8227 0.151 Uiso 0.50 1 calc PR C 2
H2S2 H 0.9392 0.6886 0.8956 0.151 Uiso 0.50 1 calc PR C 2
Cl3 Cl 0.9369(17) 0.5819(9) 0.8720(12) 0.226(9) Uani 0.50 1 d PD C 2
Cl4 Cl 0.8578(8) 0.6739(6) 0.7412(6) 0.160(5) Uani 0.50 1 d PD C 2

loop_
_atom_site_aniso_label
_atom_site_aniso_U_11
_atom_site_aniso_U_22
_atom_site_aniso_U_33
_atom_site_aniso_U_23
_atom_site_aniso_U_13
_atom_site_aniso_U_12
Au1 0.0295(2) 0.0417(2) 0.02890(19) 0.00197(14) -0.00096(14) 0.00129(14)
Au2 0.0321(3) 0.0484(3) 0.0333(3) 0.000 -0.0029(2) 0.000
Au3 0.0217(2) 0.0365(3) 0.0225(2) 0.000 -0.00188(17) 0.000
Au4 0.0410(2) 0.0418(2) 0.0395(2) 0.00086(15) 0.00179(16) -0.00048(16)
I1 0.0318(5) 0.0798(7) 0.0355(5) 0.000 -0.0016(4) 0.000
I2 0.0387(5) 0.0454(5) 0.0375(5) 0.000 0.0019(4) 0.000
I3 0.0459(4) 0.0562(4) 0.0399(4) 0.0008(3) 0.0034(3) -0.0056(3)
I4 0.0539(4) 0.0636(5) 0.0500(4) 0.0018(3) 0.0147(3) 0.0071(3)
C1 0.023(5) 0.024(4) 0.041(5) 0.000(3) -0.003(4) -0.004(3)
C2 0.037(5) 0.025(4) 0.035(5) -0.003(3) 0.002(4) -0.005(4)
C3 0.039(6) 0.047(6) 0.048(6) 0.001(4) 0.011(4) -0.002(4)
C4 0.061(7) 0.057(7) 0.044(6) -0.005(5) 0.016(5) -0.009(5)
C5 0.078(8) 0.077(8) 0.029(6) -0.010(5) 0.009(5) -0.014(6)
C6 0.058(7) 0.071(7) 0.033(6) -0.007(5) -0.004(5) -0.014(6)
C7 0.045(6) 0.037(5) 0.031(5) 0.004(4) 0.004(4) -0.003(4)
C12 0.044(6) 0.031(5) 0.027(5) 0.001(3) -0.002(4) -0.002(4)
C13 0.033(5) 0.034(5) 0.035(5) -0.003(4) 0.004(4) 0.001(4)
C14 0.042(6) 0.068(7) 0.034(5) -0.001(4) 0.005(4) -0.005(5)
C15 0.045(7) 0.082(8) 0.053(7) 0.004(6) 0.011(5) 0.004(6)
C16 0.025(5) 0.061(7) 0.070(8) 0.001(5) 0.006(5) 0.003(5)
C17 0.028(5) 0.049(6) 0.053(6) 0.000(4) 0.001(4) -0.005(4)
C18 0.035(5) 0.027(5) 0.049(6) -0.004(4) 0.003(4) 0.002(4)
C19 0.046(6) 0.047(6) 0.030(5) -0.002(4) -0.008(4) 0.009(4)
C20 0.062(7) 0.062(7) 0.027(5) 0.009(4) 0.004(5) 0.002(5)
C21 0.044(6) 0.053(6) 0.039(5) 0.008(4) 0.012(4) 0.012(5)
C22 0.035(6) 0.054(6) 0.049(6) 0.003(4) 0.010(4) 0.006(4)
C23 0.026(7) 0.028(6) 0.035(7) 0.000 -0.005(5) 0.000
C24 0.023(6) 0.024(6) 0.031(6) 0.000 -0.001(5) 0.000
C25 0.027(7) 0.043(7) 0.031(7) 0.000 0.001(5) 0.000
C26 0.053(9) 0.056(9) 0.021(7) 0.000 0.020(6) 0.000
C27 0.060(10) 0.046(8) 0.026(7) 0.000 -0.003(6) 0.000
C28 0.037(8) 0.047(8) 0.034(7) 0.000 -0.011(6) 0.000
C29 0.041(8) 0.053(8) 0.025(7) 0.000 0.005(6) 0.000
C34 0.031(7) 0.024(6) 0.026(6) 0.000 -0.003(5) 0.000
C35 0.036(7) 0.023(6) 0.030(7) 0.000 0.001(5) 0.000
C36 0.035(8) 0.042(8) 0.034(7) 0.000 0.000(6) 0.000
C37 0.035(8) 0.043(8) 0.048(8) 0.000 0.010(6) 0.000
C38 0.016(6) 0.040(8) 0.065(9) 0.000 0.004(6) 0.000
C39 0.025(7) 0.054(8) 0.038(8) 0.000 -0.005(6) 0.000
C40 0.024(7) 0.047(8) 0.038(7) 0.000 0.004(5) 0.000
N1 0.040(5) 0.031(4) 0.035(4) -0.004(3) -0.004(3) 0.001(3)
N2 0.038(5) 0.068(5) 0.029(4) -0.005(4) -0.003(3) -0.007(4)
N3 0.030(4) 0.039(4) 0.029(4) 0.003(3) -0.008(3) -0.001(3)
N4 0.035(4) 0.044(5) 0.030(4) -0.010(3) -0.005(3) 0.005(3)
N5 0.025(5) 0.050(6) 0.026(5) 0.000 -0.002(4) 0.000
N6 0.018(5) 0.096(8) 0.021(5) 0.000 -0.006(4) 0.000
N7 0.024(5) 0.046(6) 0.024(5) 0.000 0.002(4) 0.000
N8 0.025(6) 0.074(8) 0.024(6) 0.000 -0.007(4) 0.000
Cl1 0.176(14) 0.155(11) 0.209(16) -0.042(12) 0.027(11) -0.001(10)
Cl2 0.085(6) 0.228(12) 0.125(8) -0.085(7) -0.011(5) 0.009(6)
Cl3 0.32(3) 0.194(16) 0.169(15) 0.065(13) 0.036(15) 0.077(17)
Cl4 0.127(8) 0.272(14) 0.074(6) -0.018(6) -0.016(5) 0.069(8)

loop_
_atom_type_symbol
_atom_type_description
_atom_type_scat_dispersion_real
_atom_type_scat_dispersion_imag
_atom_type_scat_source
C C 0.0033 0.0016 'International Tables Vol C Tables 4.2.6.8 and 6.1.1.4'
H H 0.0000 0.0000 'International Tables Vol C Tables 4.2.6.8 and 6.1.1.4'
N N 0.0061 0.0033 'International Tables Vol C Tables 4.2.6.8 and 6.1.1.4'
I I -0.4742 1.8119 'International Tables Vol C Tables 4.2.6.8 and 6.1.1.4'
Au Au -2.0133 8.8022 'International Tables Vol C Tables 4.2.6.8 and 6.1.1.4'
Cl Cl 0.1484 0.1585 'International Tables Vol C Tables 4.2.6.8 and 6.1.1.4'

loop_
_geom_angle_atom_site_label_1
_geom_angle_atom_site_label_2
_geom_angle_atom_site_label_3
_geom_angle
_geom_angle_site_symmetry_1
_geom_angle_site_symmetry_3
C12 Au1 C1 172.7(3) . .
C12 Au1 Au2 93.8(2) . .
C1 Au1 Au2 92.7(2) . .
I2 Au2 I1 179.55(3) . .
I2 Au2 Au1 91.131(11) . 4_575
I1 Au2 Au1 88.875(11) . 4_575
I2 Au2 Au1 91.131(11) . .
I1 Au2 Au1 88.875(11) . .
Au1 Au2 Au1 177.18(2) 4_575 .
C23 Au3 C34 177.5(5) . .
C23 Au3 Au4 89.34(3) . .
C34 Au3 Au4 90.85(3) . .
C23 Au3 Au4 89.34(3) . 4_565
C34 Au3 Au4 90.85(3) . 4_565
Au4 Au3 Au4 171.07(2) . 4_565
I4 Au4 I3 169.02(3) . .
I4 Au4 Au3 101.01(2) . .
I3 Au4 Au3 89.96(2) . .
N1 C1 C2 105.1(7) . .
N1 C1 Au1 123.4(6) . .
C2 C1 Au1 131.3(6) . .
C7 C2 C1 108.4(8) . .
C7 C2 C3 120.7(8) . .
C1 C2 C3 130.9(8) . .
C4 C3 C2 116.6(9) . .
C3 C4 C5 121.6(10) . .
C6 C5 C4 121.6(9) . .
C5 C6 C7 118.2(9) . .
N2 C7 C2 107.8(7) . .
N2 C7 C6 131.0(9) . .
C2 C7 C6 121.2(9) . .
N2 C8 C9 106.2(14) . .
C8 C9 C10 108.3(15) . .
C11 C10 C9 106.5(15) . .
N1 C11 C10 110.9(14) . .
N2 C8X C9X 113.6(14) . .
C10X C9X C8X 106.6(17) . .
C9X C10X C11X 112.5(18) . .
N1 C11X C10X 112.2(15) . .
N3 C12 C13 104.9(7) . .
N3 C12 Au1 125.0(7) . .
C13 C12 Au1 130.1(6) . .
C18 C13 C14 119.3(8) . .
C18 C13 C12 107.6(8) . .
C14 C13 C12 133.1(8) . .
C15 C14 C13 117.6(9) . .
C14 C15 C16 122.3(10) . .
C17 C16 C15 122.5(9) . .
C16 C17 C18 115.9(9) . .
N4 C18 C13 108.5(7) . .
N4 C18 C17 129.0(8) . .
C13 C18 C17 122.5(9) . .
N4 C19 C20 111.1(7) . .
C19 C20 C21 112.5(8) . .
C22 C21 C20 111.5(8) . .
N3 C22 C21 110.8(7) . .
N5 C23 C24 104.9(9) . .
N5 C23 Au3 124.6(8) . .
C24 C23 Au3 130.5(8) . .
C25 C24 C29 119.3(10) . .
C25 C24 C23 132.1(10) . .
C29 C24 C23 108.6(10) . .
C26 C25 C24 118.4(11) . .
C25 C26 C27 121.0(12) . .
C28 C27 C26 122.2(11) . .
C27 C28 C29 117.1(11) . .
N6 C29 C28 131.9(12) . .
N6 C29 C24 106.1(10) . .
C28 C29 C24 122.0(12) . .
N6 C30 C31 111.5(11) . .
C30 C31 C32 107.7(13) . .
C33 C32 C31 109.9(12) . .
N5 C33 C32 109.0(11) . .
N7 C34 C35 105.3(9) . .
N7 C34 Au3 124.8(8) . .
C35 C34 Au3 129.9(8) . .
C40 C35 C36 119.9(11) . .
C40 C35 C34 107.9(10) . .
C36 C35 C34 132.2(10) . .
C37 C36 C35 116.9(11) . .
C36 C37 C38 121.5(12) . .
C39 C38 C37 122.4(11) . .
C38 C39 C40 117.1(11) . .
N8 C40 C39 130.5(11) . .
N8 C40 C35 107.4(10) . .
C39 C40 C35 122.1(11) . .
N8 C41 C42 110.5(10) . .
C41 C42 C43 106.7(12) . .
C44 C43 C42 107.9(12) . .
N7 C44 C43 109.4(12) . .
C1 N1 N2 111.3(7) . .
C1 N1 C11X 130.0(10) . .
N2 N1 C11X 118.6(10) . .
C1 N1 C11 126.8(9) . .
N2 N1 C11 121.1(9) . .
C11X N1 C11 10.7(19) . .
C7 N2 N1 107.4(7) . .
C7 N2 C8 128.0(9) . .
N1 N2 C8 124.3(10) . .
C7 N2 C8X 128.2(9) . .
N1 N2 C8X 123.9(9) . .
C8 N2 C8X 10.9(18) . .
C12 N3 N4 113.2(7) . .
C12 N3 C22 127.6(7) . .
N4 N3 C22 118.7(7) . .
C18 N4 N3 105.6(6) . .
C18 N4 C19 127.1(7) . .
N3 N4 C19 123.4(7) . .
C23 N5 N6 111.5(9) . .
C23 N5 C33 127.1(9) . .
N6 N5 C33 120.5(9) . .
C23 N5 C33 127.1(9) . 4_565
N6 N5 C33 120.5(9) . 4_565
C33 N5 C33 17.4(17) . 4_565
C29 N6 N5 108.9(9) . .
C29 N6 C30 127.5(9) . .
N5 N6 C30 122.8(9) . .
C29 N6 C30 127.5(9) . 4_565
N5 N6 C30 122.8(9) . 4_565
C30 N6 C30 15.1(18) . 4_565
C34 N7 N8 111.7(9) . .
C34 N7 C44 127.4(9) . .
N8 N7 C44 120.1(9) . .
C34 N7 C44 127.4(9) . 4_565
N8 N7 C44 120.1(9) . 4_565
C44 N7 C44 16.2(17) . 4_565
C40 N8 N7 107.7(9) . .
C40 N8 C41 129.2(9) . 4_565
N7 N8 C41 122.2(9) . 4_565
C40 N8 C41 129.2(9) . .
N7 N8 C41 122.2(9) . .
C41 N8 C41 16.5(15) 4_565 .
Cl1 C1S Cl2 106.8(14) . .
Cl3 C2S Cl4 105.3(14) . .

loop_
_geom_bond_atom_site_label_1
_geom_bond_atom_site_label_2
_geom_bond_distance
_geom_bond_site_symmetry_2
Au1 C12 2.026(8) .
Au1 C1 2.033(8) .
Au1 Au2 3.2029(4) .
Au2 I2 2.5547(10) .
Au2 I1 2.5642(10) .
Au2 Au1 3.2029(4) 4_575
Au3 C23 2.025(10) .
Au3 C34 2.033(10) .
Au3 Au4 2.9692(4) .
Au3 Au4 2.9692(4) 4_565
Au4 I4 2.5609(8) .
Au4 I3 2.5670(8) .
C1 N1 1.337(10) .
C1 C2 1.400(11) .
C2 C7 1.395(12) .
C2 C3 1.410(12) .
C3 C4 1.382(13) .
C4 C5 1.418(14) .
C5 C6 1.333(14) .
C6 C7 1.405(12) .
C7 N2 1.334(11) .
C8 N2 1.469(16) .
C8 C9 1.540(17) .
C9 C10 1.544(16) .
C10 C11 1.511(17) .
C11 N1 1.485(16) .
C8X N2 1.493(15) .
C8X C9X 1.52(3) .
C9X C10X 1.501(16) .
C10X C11X 1.53(3) .
C11X N1 1.484(15) .
C12 N3 1.332(10) .
C12 C13 1.419(12) .
C13 C18 1.401(12) .
C13 C14 1.404(12) .
C14 C15 1.356(13) .
C15 C16 1.405(13) .
C16 C17 1.343(13) .
C17 C18 1.417(12) .
C18 N4 1.365(11) .
C19 N4 1.474(10) .
C19 C20 1.490(13) .
C20 C21 1.494(12) .
C21 C22 1.487(12) .
C22 N3 1.487(11) .
C23 N5 1.328(14) .
C23 C24 1.424(15) .
C24 C25 1.397(15) .
C24 C29 1.422(16) .
C25 C26 1.360(15) .
C26 C27 1.432(17) .
C27 C28 1.341(18) .
C28 C29 1.398(16) .
C29 N6 1.335(15) .
C30 N6 1.465(12) .
C30 C31 1.508(14) .
C31 C32 1.532(14) .
C32 C33 1.507(14) .
C33 N5 1.465(12) .
C34 N7 1.324(13) .
C34 C35 1.423(16) .
C35 C40 1.404(15) .
C35 C36 1.419(16) .
C36 C37 1.368(16) .
C37 C38 1.430(17) .
C38 C39 1.333(17) .
C39 C40 1.403(16) .
C40 N8 1.343(15) .
C41 N8 1.489(12) .
C41 C42 1.526(13) .
C42 C43 1.530(14) .
C43 C44 1.510(14) .
C44 N7 1.485(12) .
N1 N2 1.384(9) .
N3 N4 1.380(9) .
N5 N6 1.390(12) .
N5 C33 1.465(12) 4_565
N6 C30 1.465(12) 4_565
N7 N8 1.386(12) .
N7 C44 1.485(12) 4_565
N8 C41 1.489(12) 4_565
C1S Cl1 1.720(18) .
C1S Cl2 1.733(18) .
C2S Cl3 1.727(18) .
C2S Cl4 1.757(19) .
